data_9017201
loop_
_publ_author_name
'Cooper, M. A.'
'Hawthorne, F. C.'

_publ_section_title
;
 The crystal structure of faheyite, Mn2+Fe3+2[Be2(PO4)4](H2O)6:
 a new twist for the [Be(PPhi4)2] chain
;
_journal_name_full 'The Canadian Mineralogist'
_journal_page_first 199
_journal_page_last 208
_journal_volume 53
_journal_year 2015
_chemical_compound_source 'Roosevelt mine, South Dakota, USA'
_chemical_formula_sum 'Be2 Fe2 H12 Mn O22 P4'
_chemical_name_mineral Faheyite
_space_group_IT_number 152
_space_group_name_Hall 'P 31 2"'
_space_group_name_H-M_alt 'P 31 2 1'
_symmetry_space_group_name_H-M 'P 31 2 1'
_cell_angle_alpha 90
_cell_angle_beta 90
_cell_angle_gamma 120
_cell_formula_units_Z 3
_cell_length_a 9.404
_cell_length_b 9.404
_cell_length_c 15.920
_cell_volume 1219.267
_database_code_amcsd 0020881
_exptl_crystal_density_diffrn 2.748
_cod_data_source_file inputs/fixed/downloads/07/07413.cif
_cod_data_source_block 07413
_cod_original_formula_sum 'Be2 Mn Fe2 P4 O22 H12'
_cod_database_code 9017201

loop_
_space_group_symop_operation_xyz
x,y,z
y,x,-z
-y,x-y,1/3+z
-x,-x+y,1/3-z
-x+y,-x,2/3+z
x-y,-y,2/3-z

loop_
_atom_site_aniso_label
_atom_site_aniso_U_11
_atom_site_aniso_U_22
_atom_site_aniso_U_33
_atom_site_aniso_U_12
_atom_site_aniso_U_13
_atom_site_aniso_U_23
Be 0.01600 0.01600 0.01600 0.00800 -0.00010 0.00010
Mn2+ 0.02350 0.02460 0.01690 0.01170 -0.00130 -0.00070
Fe3+ 0.01760 0.02050 0.00380 0.00670 0.00070 0.00030
P1 0.01700 0.01800 0.01000 0.00690 0.00060 0.00020
P2 0.01170 0.01230 0.00440 0.00410 0.00010 -0.00130
O1 0.01400 0.01400 0.01300 0.00690 0.00030 0.00010
O2 0.02100 0.02100 0.02000 0.01020 0.00030 0.00030
O3 0.02100 0.02100 0.01900 0.01000 -0.00050 0.00020
O4 0.01800 0.01800 0.01600 0.00820 0.00010 -0.00020
O5 0.01100 0.01100 0.00900 0.00530 0.00030 -0.00020
O6 0.01500 0.01500 0.01300 0.00680 0.00020 -0.00050
O7 0.01000 0.01100 0.00900 0.00450 -0.00020 0.00030
O8 0.01600 0.01600 0.01500 0.00740 0.00020 -0.00040
Wat9 0.02300 0.02300 0.02200 0.01100 -0.00040 -0.00010
Wat10 0.01900 0.01800 0.01700 0.00900 -0.00020 0.00030
Wat11 0.04000 0.04000 0.04000 0.01970 0.00000 0.00040

loop_
_atom_site_label
_atom_site_fract_x
_atom_site_fract_y
_atom_site_fract_z
_atom_site_U_iso_or_equiv
_atom_site_type_symbol
_atom_site_attached_hydrogens
Be 0.84400 0.68610 0.08400 0.01600 Be 0
Mn2+ 0.00000 -0.00120 0.16667 0.02180 Mn 0
Fe3+ 0.55360 0.10775 0.08260 0.01520 Fe 0
P1 0.60930 0.79100 0.09090 0.01550 P 0
P2 0.17990 0.79220 0.08150 0.01030 P 0
O1 0.78150 0.81670 0.10130 0.01400 O 0
O2 0.49300 0.63800 0.13570 0.02100 O 0
O3 0.60800 0.94650 0.12260 0.02000 O 0
O4 0.57040 0.76570 -0.00160 0.01700 O 0
O5 0.19930 0.76190 0.17260 0.01100 O 0
O6 0.14300 0.63600 0.03050 0.01500 O 0
O7 0.33370 0.94120 0.04440 0.01000 O 0
O8 0.04100 0.83400 0.07100 0.01600 O 0
Wat9 0.79900 0.29200 0.11670 0.02300 O 2
Wat10 0.49200 0.28940 0.05000 0.01800 O 2
Wat11 0.09700 0.21440 0.08930 0.04000 O 2

loop_
_cod_changelog_entry_id
_cod_changelog_entry_author
_cod_changelog_entry_date
_cod_changelog_entry_text
1
;cod-tools version 3.8.0
Id: cif_guess_AMCSD_atom_types 9574 2023-05-10 09:00:05Z saulius
;
2023-05-10T18:57:55+03:00
;Derived atom types and hydrogen counts
from atom names that follow the AMCSD naming convention
(Wat == water, O-H == hydroxyl).
;

loop_
_cod_related_entry_id
_cod_related_entry_database
_cod_related_entry_code
1 AMCSD 0020881
